data_7116225
loop_
_publ_author_name
'Massena, Casey J.'
'Riel, Asia Marie S.'
'Neuhaus, George F.'
'Decato, Daniel A.'
'Berryman, Orion B.'

_publ_section_title
;
 Solution and solid-phase halogen and C-H hydrogen bonding to perrhenate.
;
_journal_issue 8
_journal_name_full 'Chemical communications (Cambridge, England)'
_journal_page_first 1417
_journal_page_last 1420
_journal_paper_doi 10.1039/c4cc09242b
_journal_volume 51
_journal_year 2015
_chemical_formula_moiety 'C22 H18 N2, 2(O4 Re)'
_chemical_formula_sum 'C22 H18 N2 O8 Re2'
_chemical_formula_weight 810.78
_chemical_name_systematic '1,3-bis(4-ethynyl-N-methylpyridinium)benzene bis(perrhenate)'
_space_group_crystal_system monoclinic
_space_group_IT_number 14
_space_group_name_Hall '-P 2yn'
_space_group_name_H-M_alt 'P 1 21/n 1'
_symmetry_space_group_name_Hall '-P 2yn'
_symmetry_space_group_name_H-M 'P 1 21/n 1'
_atom_sites_solution_hydrogens geom
_atom_sites_solution_primary direct
_audit_creation_date 2014-10-01
_audit_creation_method
;
Olex2 1.2
(compiled 2014.09.19 svn.r3010 for OlexSys, GUI svn.r4874)
;
_audit_update_record
;
2014-10-07 deposited with the CCDC.
2014-12-05 downloaded from the CCDC.
;
_cell_angle_alpha 90
_cell_angle_beta 100.084(2)
_cell_angle_gamma 90
_cell_formula_units_Z 4
_cell_length_a 15.5756(10)
_cell_length_b 7.6106(5)
_cell_length_c 19.6042(13)
_cell_measurement_reflns_used 9920
_cell_measurement_temperature 100
_cell_measurement_theta_max 30.595
_cell_measurement_theta_min 2.877
_cell_volume 2288.0(3)
_computing_cell_refinement 'SAINT v8.34A (Bruker, 2013)'
_computing_data_reduction 'SAINT v8.34A (Bruker, 2013)'
_computing_molecular_graphics 'Olex2 (Dolomanov et al., 2009)'
_computing_publication_material 'Olex2 (Dolomanov et al., 2009)'
_computing_structure_refinement 'ShelXL (Sheldrick, 2008)'
_computing_structure_solution 'XT (Sheldrick, 2008)'
_diffrn_ambient_temperature 100
_diffrn_detector 'Bruker Photon-100 area detector'
_diffrn_detector_area_resol_mean 10.5
_diffrn_detector_type 'CMOS area detector'
_diffrn_measured_fraction_theta_full 0.979
_diffrn_measured_fraction_theta_max 0.984
_diffrn_measurement_device 'Fixed Chi Three-Circle Diffractometer'
_diffrn_measurement_device_type 'Bruker D8 Venture''
_diffrn_measurement_method '\w and \f scans'
_diffrn_radiation_monochromator 'TRIUMPH graphite'
_diffrn_radiation_probe x-ray
_diffrn_radiation_type MoK\a
_diffrn_radiation_wavelength 0.71073
_diffrn_reflns_av_R_equivalents 0.0706
_diffrn_reflns_av_unetI/netI 0.0467
_diffrn_reflns_Laue_measured_fraction_full 0.979
_diffrn_reflns_Laue_measured_fraction_max 0.984
_diffrn_reflns_limit_h_max 20
_diffrn_reflns_limit_h_min -20
_diffrn_reflns_limit_k_max 10
_diffrn_reflns_limit_k_min -10
_diffrn_reflns_limit_l_max 26
_diffrn_reflns_limit_l_min -26
_diffrn_reflns_number 40497
_diffrn_reflns_point_group_measured_fraction_full 0.979
_diffrn_reflns_point_group_measured_fraction_max 0.984
_diffrn_reflns_theta_full 25.242
_diffrn_reflns_theta_max 28.280
_diffrn_reflns_theta_min 6.816
_diffrn_source 'sealed tube'
_diffrn_source_type fine-focus
_diffrn_standards_number 0
_exptl_absorpt_coefficient_mu 10.623
_exptl_absorpt_correction_T_max 0.7467
_exptl_absorpt_correction_T_min 0.5837
_exptl_absorpt_correction_type multi-scan
_exptl_absorpt_process_details
;
SADABS-2014/2 (Bruker,2014) was used for absorption correction.
wR2(int) was 0.0960 before and 0.0618 after correction.
The Ratio of minimum to maximum transmission is 0.7817.
The \l/2 correction factor is 0.00150.
;
_exptl_crystal_colour colourless
_exptl_crystal_colour_primary colourless
_exptl_crystal_density_diffrn 2.354
_exptl_crystal_description plate
_exptl_crystal_F_000 1512
_exptl_crystal_recrystallization_method 'Re-crystallisation from solvent: MeOH/Et2O/DMF'
_exptl_crystal_size_max 0.2
_exptl_crystal_size_mid 0.1
_exptl_crystal_size_min 0.01
_refine_diff_density_max 2.877
_refine_diff_density_min -1.519
_refine_diff_density_rms 0.179
_refine_ls_extinction_method none
_refine_ls_goodness_of_fit_ref 1.000
_refine_ls_hydrogen_treatment constr
_refine_ls_matrix_type full
_refine_ls_number_parameters 309
_refine_ls_number_reflns 5583
_refine_ls_number_restraints 0
_refine_ls_restrained_S_all 1.000
_refine_ls_R_factor_all 0.0473
_refine_ls_R_factor_gt 0.0286
_refine_ls_shift/su_max 0.001
_refine_ls_shift/su_mean 0.000
_refine_ls_structure_factor_coef Fsqd
_refine_ls_weighting_details 'w=1/[\s^2^(Fo^2^)+(0.0287P)^2^] where P=(Fo^2^+2Fc^2^)/3'
_refine_ls_weighting_scheme calc
_refine_ls_wR_factor_gt 0.0563
_refine_ls_wR_factor_ref 0.0604
_reflns_Friedel_coverage 0.000
_reflns_number_gt 4315
_reflns_number_total 5583
_reflns_threshold_expression 'I > 2\s(I)'
_cod_data_source_file c4cc09242b2.cif
_cod_data_source_block finalctrl
_cod_depositor_comments
;
The following automatic conversions were performed:

'_diffrn_radiation_probe' value 'X-ray' changed to 'x-ray' according
to
/usr/data/users/saulius/crontab/automatic-downloads/rss-feeds/RSC/lib/dictionaries/cif_core.dic
dictionary named 'cif_core.dic' version 2.4.2 from 2011-04-26.

Automatic conversion script
Id: cif_fix_values 2935 2014-11-11 08:27:57Z andrius 

 Adding full bibliography for 7116225--7116226.cif.
;
_cod_database_code 7116225
_shelx_space_group_comment
;
The symmetry employed for this shelxl refinement is uniquely defined
by the following loop, which should always be used as a source of
symmetry information in preference to the above space-group names.
They are only intended as comments.
;
_olex2_refinement_description
;
1. Fixed Uiso
 At 1.2 times of:
  All C(H) groups
 At 1.5 times of:
  All C(H,H,H) groups
2.a Aromatic/amide H refined with riding coordinates:
 C1(H1), C2(H2), C4(H4), C5(H5), C9(H9), C10(H10), C11(H11), C13(H13),
 C17(H17), C18(H18), C19(H19), C20(H20)
2.b Idealised Me refined as rotating group:
 C21(H21A,H21B,H21C), C22(H22A,H22B,H22C)
;
_shelx_shelxl_version_number 2014/7
_olex2_submission_special_instructions 'No special instructions were received'

loop_
_space_group_symop_operation_xyz
'x, y, z'
'-x+1/2, y+1/2, -z+1/2'
'-x, -y, -z'
'x-1/2, -y-1/2, z-1/2'

loop_
_atom_site_label
_atom_site_type_symbol
_atom_site_fract_x
_atom_site_fract_y
_atom_site_fract_z
_atom_site_U_iso_or_equiv
_atom_site_adp_type
_atom_site_occupancy
_atom_site_site_symmetry_order
_atom_site_calc_flag
_atom_site_refinement_flags_posn
N1 N 1.0674(3) 0.5909(5) 0.7546(2) 0.0153(9) Uani 1 1 d .
N2 N 0.2151(3) 0.9349(5) 0.4419(2) 0.0159(9) Uani 1 1 d .
C1 C 0.9874(3) 0.6652(7) 0.7488(3) 0.0211(11) Uani 1 1 d .
H1 H 0.9724 0.7300 0.7865 0.025 Uiso 1 1 calc R
C2 C 0.9280(3) 0.6471(6) 0.6887(3) 0.0185(11) Uani 1 1 d .
H2 H 0.8717 0.6983 0.6848 0.022 Uiso 1 1 calc R
C3 C 0.9505(3) 0.5539(6) 0.6336(3) 0.0165(10) Uani 1 1 d .
C4 C 1.0343(3) 0.4832(6) 0.6400(3) 0.0169(10) Uani 1 1 d .
H4 H 1.0520 0.4225 0.6025 0.020 Uiso 1 1 calc R
C5 C 1.0905(3) 0.5033(6) 0.7017(3) 0.0189(11) Uani 1 1 d .
H5 H 1.1473 0.4538 0.7068 0.023 Uiso 1 1 calc R
C6 C 0.8871(3) 0.5286(6) 0.5717(3) 0.0202(11) Uani 1 1 d .
C7 C 0.8300(3) 0.5089(6) 0.5237(3) 0.0186(11) Uani 1 1 d .
C8 C 0.7556(3) 0.4892(6) 0.4695(2) 0.0132(9) Uani 1 1 d .
C9 C 0.7608(3) 0.3937(6) 0.4092(3) 0.0169(10) Uani 1 1 d .
H9 H 0.8143 0.3411 0.4030 0.020 Uiso 1 1 calc R
C10 C 0.6864(3) 0.3770(6) 0.3582(3) 0.0170(10) Uani 1 1 d .
H10 H 0.6897 0.3137 0.3170 0.020 Uiso 1 1 calc R
C11 C 0.6081(3) 0.4509(6) 0.3668(3) 0.0170(10) Uani 1 1 d .
H11 H 0.5576 0.4367 0.3322 0.020 Uiso 1 1 calc R
C12 C 0.6039(3) 0.5471(6) 0.4270(2) 0.0145(10) Uani 1 1 d .
C13 C 0.6772(3) 0.5671(6) 0.4781(2) 0.0148(10) Uani 1 1 d .
H13 H 0.6739 0.6334 0.5186 0.018 Uiso 1 1 calc R
C14 C 0.5234(3) 0.6326(6) 0.4341(2) 0.0172(10) Uani 1 1 d .
C15 C 0.4582(3) 0.7096(6) 0.4374(3) 0.0181(11) Uani 1 1 d .
C16 C 0.3761(3) 0.7922(6) 0.4397(2) 0.0166(10) Uani 1 1 d .
C17 C 0.3622(3) 0.8993(6) 0.4949(2) 0.0158(10) Uani 1 1 d .
H17 H 0.4085 0.9235 0.5321 0.019 Uiso 1 1 calc R
C18 C 0.2816(3) 0.9680(6) 0.4944(3) 0.0173(10) Uani 1 1 d .
H18 H 0.2718 1.0406 0.5317 0.021 Uiso 1 1 calc R
C19 C 0.2267(3) 0.8359(6) 0.3879(2) 0.0179(10) Uani 1 1 d .
H19 H 0.1793 0.8168 0.3510 0.021 Uiso 1 1 calc R
C20 C 0.3063(3) 0.7616(6) 0.3851(3) 0.0168(10) Uani 1 1 d .
H20 H 0.3141 0.6906 0.3468 0.020 Uiso 1 1 calc R
C21 C 1.1286(3) 0.6074(7) 0.8206(3) 0.0228(12) Uani 1 1 d .
H21A H 1.1707 0.5107 0.8250 0.034 Uiso 1 1 calc GR
H21B H 1.0962 0.6029 0.8592 0.034 Uiso 1 1 calc GR
H21C H 1.1596 0.7197 0.8216 0.034 Uiso 1 1 calc GR
C22 C 0.1264(3) 1.0053(7) 0.4444(3) 0.0238(12) Uani 1 1 d .
H22A H 0.0948 1.0227 0.3970 0.036 Uiso 1 1 calc GR
H22B H 0.1316 1.1179 0.4690 0.036 Uiso 1 1 calc GR
H22C H 0.0945 0.9217 0.4686 0.036 Uiso 1 1 calc GR
Re1 Re 0.63219(2) 0.76452(2) 0.68221(2) 0.01526(6) Uani 1 1 d .
O1 O 0.7081(2) 0.7581(5) 0.62730(19) 0.0264(9) Uani 1 1 d .
O2 O 0.5386(2) 0.8709(5) 0.64184(19) 0.0268(9) Uani 1 1 d .
O3 O 0.6073(2) 0.5537(5) 0.70395(19) 0.0254(8) Uani 1 1 d .
O4 O 0.6753(2) 0.8777(5) 0.75659(18) 0.0274(9) Uani 1 1 d .
Re2 Re 0.88297(2) 0.99193(3) 0.34692(2) 0.01662(6) Uani 1 1 d .
O5 O 0.8290(2) 0.8320(5) 0.38564(18) 0.0235(8) Uani 1 1 d .
O6 O 0.9348(2) 1.1327(4) 0.41047(19) 0.0236(8) Uani 1 1 d .
O7 O 0.9595(2) 0.8949(5) 0.3055(2) 0.0297(9) Uani 1 1 d .
O8 O 0.8089(2) 1.1097(5) 0.28801(18) 0.0231(8) Uani 1 1 d .

loop_
_atom_site_aniso_label
_atom_site_aniso_U_11
_atom_site_aniso_U_22
_atom_site_aniso_U_33
_atom_site_aniso_U_23
_atom_site_aniso_U_13
_atom_site_aniso_U_12
N1 0.015(2) 0.015(2) 0.016(2) 0.0034(17) 0.0040(17) -0.0002(16)
N2 0.015(2) 0.0129(19) 0.021(2) 0.0033(17) 0.0085(18) 0.0021(16)
C1 0.022(3) 0.019(3) 0.024(3) 0.003(2) 0.010(2) 0.004(2)
C2 0.013(2) 0.020(3) 0.024(3) 0.005(2) 0.006(2) 0.000(2)
C3 0.017(3) 0.012(2) 0.020(3) 0.005(2) 0.001(2) -0.0018(19)
C4 0.017(2) 0.013(2) 0.021(3) 0.000(2) 0.003(2) -0.0021(19)
C5 0.019(2) 0.011(2) 0.027(3) 0.005(2) 0.003(2) 0.000(2)
C6 0.019(3) 0.017(3) 0.026(3) 0.003(2) 0.007(2) -0.003(2)
C7 0.022(3) 0.010(2) 0.025(3) 0.000(2) 0.008(2) 0.002(2)
C8 0.015(2) 0.009(2) 0.015(2) 0.0034(19) 0.0025(18) -0.0014(18)
C9 0.016(2) 0.009(2) 0.027(3) 0.007(2) 0.008(2) 0.0012(18)
C10 0.020(3) 0.014(2) 0.017(3) 0.002(2) 0.004(2) 0.0020(19)
C11 0.017(2) 0.017(2) 0.017(3) 0.005(2) 0.004(2) -0.003(2)
C12 0.015(2) 0.013(2) 0.017(2) 0.0038(19) 0.0042(19) 0.0027(18)
C13 0.019(3) 0.012(2) 0.014(2) -0.0002(19) 0.003(2) 0.0025(19)
C14 0.016(3) 0.022(3) 0.013(2) 0.000(2) 0.001(2) 0.001(2)
C15 0.017(3) 0.022(3) 0.015(2) 0.001(2) 0.001(2) 0.002(2)
C16 0.015(2) 0.017(2) 0.018(3) 0.006(2) 0.004(2) 0.0054(19)
C17 0.019(3) 0.018(2) 0.011(2) 0.0012(19) 0.004(2) 0.001(2)
C18 0.019(3) 0.018(3) 0.016(2) 0.000(2) 0.006(2) 0.002(2)
C19 0.017(3) 0.023(3) 0.012(2) 0.003(2) 0.000(2) 0.000(2)
C20 0.016(2) 0.017(2) 0.017(2) 0.001(2) 0.0040(19) 0.005(2)
C21 0.023(3) 0.022(3) 0.022(3) 0.001(2) -0.001(2) 0.002(2)
C22 0.018(3) 0.020(3) 0.034(3) 0.003(2) 0.006(2) 0.006(2)
Re1 0.01452(10) 0.01847(11) 0.01283(10) -0.00058(8) 0.00249(7) 0.00220(8)
O1 0.025(2) 0.035(2) 0.022(2) 0.0006(17) 0.0114(16) 0.0023(17)
O2 0.019(2) 0.029(2) 0.029(2) 0.0045(17) -0.0039(16) 0.0061(16)
O3 0.0212(19) 0.0248(19) 0.031(2) 0.0033(17) 0.0061(17) 0.0036(16)
O4 0.028(2) 0.034(2) 0.0176(19) -0.0077(17) -0.0028(16) 0.0064(17)
Re2 0.01820(10) 0.01301(10) 0.02068(11) 0.00289(8) 0.00898(8) 0.00309(8)
O5 0.023(2) 0.0220(19) 0.026(2) 0.0054(16) 0.0063(16) 0.0012(15)
O6 0.0205(19) 0.0194(19) 0.030(2) 0.0004(16) 0.0027(16) 0.0013(15)
O7 0.034(2) 0.027(2) 0.035(2) 0.0032(17) 0.0239(19) 0.0085(17)
O8 0.024(2) 0.024(2) 0.022(2) 0.0034(16) 0.0052(16) 0.0037(15)

loop_
_atom_type_symbol
_atom_type_description
_atom_type_scat_dispersion_real
_atom_type_scat_dispersion_imag
_atom_type_scat_source
C C 0.0033 0.0016 'International Tables Vol C Tables 4.2.6.8 and 6.1.1.4'
H H 0.0000 0.0000 'International Tables Vol C Tables 4.2.6.8 and 6.1.1.4'
N N 0.0061 0.0033 'International Tables Vol C Tables 4.2.6.8 and 6.1.1.4'
O O 0.0106 0.0060 'International Tables Vol C Tables 4.2.6.8 and 6.1.1.4'
Re Re -1.0185 7.2310 'International Tables Vol C Tables 4.2.6.8 and 6.1.1.4'

loop_
_geom_angle_atom_site_label_1
_geom_angle_atom_site_label_2
_geom_angle_atom_site_label_3
_geom_angle
C1 N1 C21 118.9(4)
C5 N1 C1 120.8(4)
C5 N1 C21 120.3(4)
C18 N2 C22 120.0(4)
C19 N2 C18 121.2(4)
C19 N2 C22 118.8(4)
N1 C1 C2 120.1(5)
C1 C2 C3 119.7(5)
C2 C3 C4 119.1(5)
C2 C3 C6 119.7(4)
C4 C3 C6 121.2(5)
C5 C4 C3 118.6(5)
N1 C5 C4 121.6(5)
C7 C6 C3 175.0(6)
C6 C7 C8 175.0(5)
C9 C8 C7 121.3(4)
C13 C8 C7 118.5(4)
C13 C8 C9 120.3(4)
C10 C9 C8 119.1(4)
C11 C10 C9 121.2(5)
C10 C11 C12 119.2(5)
C11 C12 C14 119.1(4)
C13 C12 C11 120.8(4)
C13 C12 C14 120.0(4)
C12 C13 C8 119.5(4)
C15 C14 C12 176.4(5)
C14 C15 C16 176.1(5)
C17 C16 C15 122.6(4)
C17 C16 C20 118.8(4)
C20 C16 C15 118.7(4)
C18 C17 C16 119.1(5)
N2 C18 C17 121.2(5)
N2 C19 C20 120.8(5)
C19 C20 C16 119.0(4)
O1 Re1 O2 109.91(17)
O3 Re1 O1 109.60(17)
O3 Re1 O2 109.89(17)
O3 Re1 O4 109.09(18)
O4 Re1 O1 109.39(18)
O4 Re1 O2 108.94(17)
O5 Re2 O6 108.71(17)
O5 Re2 O8 109.79(16)
O6 Re2 O8 109.36(17)
O7 Re2 O5 109.58(17)
O7 Re2 O6 109.32(18)
O7 Re2 O8 110.06(17)

loop_
_geom_bond_atom_site_label_1
_geom_bond_atom_site_label_2
_geom_bond_distance
N1 C1 1.354(6)
N1 C5 1.335(6)
N1 C21 1.472(6)
N2 C18 1.349(6)
N2 C19 1.337(6)
N2 C22 1.491(6)
C1 C2 1.372(7)
C2 C3 1.388(7)
C3 C4 1.397(7)
C3 C6 1.438(7)
C4 C5 1.371(7)
C6 C7 1.185(7)
C7 C8 1.437(7)
C8 C9 1.403(7)
C8 C13 1.394(6)
C9 C10 1.397(7)
C10 C11 1.379(7)
C11 C12 1.401(7)
C12 C13 1.389(6)
C12 C14 1.441(6)
C14 C15 1.184(7)
C15 C16 1.433(7)
C16 C17 1.401(7)
C16 C20 1.406(7)
C17 C18 1.359(7)
C19 C20 1.372(7)
Re1 O1 1.734(3)
Re1 O2 1.733(3)
Re1 O3 1.722(4)
Re1 O4 1.725(3)
Re2 O5 1.728(3)
Re2 O6 1.732(4)
Re2 O7 1.721(3)
Re2 O8 1.733(3)

loop_
_geom_torsion_atom_site_label_1
_geom_torsion_atom_site_label_2
_geom_torsion_atom_site_label_3
_geom_torsion_atom_site_label_4
_geom_torsion
N1 C1 C2 C3 -0.6(7)
N2 C19 C20 C16 -0.6(7)
C1 N1 C5 C4 -0.9(7)
C1 C2 C3 C4 -1.4(7)
C1 C2 C3 C6 177.4(4)
C2 C3 C4 C5 2.3(7)
C3 C4 C5 N1 -1.2(7)
C5 N1 C1 C2 1.8(7)
C6 C3 C4 C5 -176.5(4)
C7 C8 C9 C10 179.4(4)
C7 C8 C13 C12 -178.8(4)
C8 C9 C10 C11 -0.8(7)
C9 C8 C13 C12 1.0(7)
C9 C10 C11 C12 1.3(7)
C10 C11 C12 C13 -0.6(7)
C10 C11 C12 C14 176.5(4)
C11 C12 C13 C8 -0.5(7)
C13 C8 C9 C10 -0.4(7)
C14 C12 C13 C8 -177.6(4)
C15 C16 C17 C18 -177.7(5)
C15 C16 C20 C19 178.0(4)
C16 C17 C18 N2 0.0(7)
C17 C16 C20 C19 -0.6(7)
C18 N2 C19 C20 1.5(7)
C19 N2 C18 C17 -1.2(7)
C20 C16 C17 C18 0.9(7)
C21 N1 C1 C2 -177.9(4)
C21 N1 C5 C4 178.8(4)
C22 N2 C18 C17 177.2(4)
C22 N2 C19 C20 -176.9(4)
